data_7711661
loop_
_publ_author_name
'Kubiak, Clifford P.'
'Miller, Christopher J.'
'Brunner, Felix M.'
'Kelly, H. Ray'
'Cheung, Po Ling'
'Torquato, Nicole A.'
'Gembicky, Milan'
'Okuno, Saya'
'Chan, Thomas'
'Batista, Victor S.'

_publ_section_title
;
 PM-IRRAS and DFT investigation of the surface orientation of new Ir
 piano-stool complexes attached to Au (111)
;
_journal_name_full 'Dalton Transactions'
_journal_paper_doi 10.1039/D2DT02730E
_journal_year 2022
_chemical_formula_moiety 'C63 H66 Ir3 N3 S3, 2.942(C6 H4 Cl2), C5.016 H3.344 Cl1.58'
_chemical_formula_sum 'C85.66 H81.11 Cl7.46 Ir3 N3 S3'
_chemical_formula_weight 2089.84
_chemical_name_systematic Ir3N3S3C66
_space_group_crystal_system monoclinic
_space_group_IT_number 15
_space_group_name_Hall '-C 2yc'
_space_group_name_H-M_alt 'C 1 2/c 1'
_atom_sites_solution_hydrogens geom
_atom_sites_solution_primary iterative
_audit_creation_date 2022-04-03
_audit_creation_method
;
Olex2 1.5-alpha
(compiled 2022.03.08 svn.r54f81f84 for OlexSys, GUI svn.r6485)
;
_audit_update_record
;
2022-07-25 deposited with the CCDC.	2022-10-31 downloaded from the CCDC.
;
_cell_angle_alpha 90
_cell_angle_beta 90.978(4)
_cell_angle_gamma 90
_cell_formula_units_Z 8
_cell_length_a 45.563(8)
_cell_length_b 18.693(3)
_cell_length_c 21.023(4)
_cell_measurement_reflns_used 9913
_cell_measurement_temperature 100.0
_cell_measurement_theta_max 24.549
_cell_measurement_theta_min 2.263
_cell_volume 17903(5)
_computing_cell_refinement 'SAINT V8.40B (?, 2016)'
_computing_data_collection 'APEX2 v2013.6-2 (Bruker, 2013)'
_computing_data_reduction 'SAINT V8.40B (?, 2016)'
_computing_molecular_graphics 'Olex2 1.5-alpha (Dolomanov et al., 2009)'
_computing_publication_material 'Olex2 1.5-alpha (Dolomanov et al., 2009)'
_computing_structure_refinement 'SHELXL 2018/3 (Sheldrick, 2015)'
_computing_structure_solution 'olex2.solve 1.5-alpha (Bourhis et al., 2015)'
_diffrn_ambient_temperature 100.0
_diffrn_detector 'Bruker APEX-II CCD'
_diffrn_detector_area_resol_mean 7.9
_diffrn_detector_type 'CCD Area Detector'
_diffrn_measured_fraction_theta_full 0.998
_diffrn_measured_fraction_theta_max 0.998
_diffrn_measurement_device 'Kappa Four-Circle Diffractometer'
_diffrn_measurement_device_type 'Bruker APEX-II CCD'
_diffrn_measurement_method '\f and \w scans'
_diffrn_radiation_monochromator 'Double Bounce Multilayer Mirrors'
_diffrn_radiation_probe x-ray
_diffrn_radiation_type MoK\a
_diffrn_radiation_wavelength 0.71073
_diffrn_radiation_xray_symbol K-L~3~
_diffrn_reflns_av_R_equivalents 0.1623
_diffrn_reflns_av_unetI/netI 0.1008
_diffrn_reflns_Laue_measured_fraction_full 0.998
_diffrn_reflns_Laue_measured_fraction_max 0.998
_diffrn_reflns_limit_h_max 52
_diffrn_reflns_limit_h_min -52
_diffrn_reflns_limit_k_max 21
_diffrn_reflns_limit_k_min -21
_diffrn_reflns_limit_l_max 24
_diffrn_reflns_limit_l_min -24
_diffrn_reflns_number 104645
_diffrn_reflns_point_group_measured_fraction_full 0.998
_diffrn_reflns_point_group_measured_fraction_max 0.998
_diffrn_reflns_theta_full 24.414
_diffrn_reflns_theta_max 24.414
_diffrn_reflns_theta_min 1.520
_diffrn_source 'Micro Focus Rotating Anode'
_diffrn_source_current 50.0
_diffrn_source_power 2.5
_diffrn_source_type 'Bruker TXS'
_diffrn_source_voltage 50.0
_diffrn_standards_number 0
_exptl_absorpt_coefficient_mu 4.784
_exptl_absorpt_correction_T_max 0.2586
_exptl_absorpt_correction_T_min 0.1282
_exptl_absorpt_correction_type multi-scan
_exptl_absorpt_process_details
;
SADABS-2016/2 (Bruker,2016/2) was used for absorption correction.
wR2(int) was 0.1289 before and 0.1000 after correction.
The Ratio of minimum to maximum transmission is 0.4957.
The \l/2 correction factor is Not present.
;
_exptl_crystal_colour yellow
_exptl_crystal_colour_primary yellow
_exptl_crystal_density_diffrn 1.551
_exptl_crystal_description needle
_exptl_crystal_F_000 8175
_exptl_crystal_preparation 'Stirred IrCp*Cl3 with potassium acetate and the disulfide ligand'
_exptl_crystal_recrystallization_method 'vapor diffusion of pentane into Ortho-dichlorobenzene'
_exptl_crystal_size_max 0.3
_exptl_crystal_size_mid 0.1
_exptl_crystal_size_min 0.1
_refine_diff_density_max 2.327
_refine_diff_density_min -1.186
_refine_diff_density_rms 0.174
_refine_ls_extinction_method none
_refine_ls_goodness_of_fit_ref 1.027
_refine_ls_hydrogen_treatment constr
_refine_ls_matrix_type full
_refine_ls_number_parameters 955
_refine_ls_number_reflns 14729
_refine_ls_number_restraints 72
_refine_ls_restrained_S_all 1.026
_refine_ls_R_factor_all 0.0910
_refine_ls_R_factor_gt 0.0491
_refine_ls_shift/su_max 0.003
_refine_ls_shift/su_mean 0.000
_refine_ls_structure_factor_coef Fsqd
_refine_ls_weighting_details 'w=1/[\s^2^(Fo^2^)+(0.0410P)^2^+11.5852P] where P=(Fo^2^+2Fc^2^)/3'
_refine_ls_weighting_scheme calc
_refine_ls_wR_factor_gt 0.1018
_refine_ls_wR_factor_ref 0.1162
_reflns_Friedel_coverage 0.000
_reflns_number_gt 9763
_reflns_number_total 14729
_reflns_threshold_expression 'I > 2\s(I)'
_cod_data_source_file d2dt02730e2.cif
_cod_data_source_block felix_ir2_a
_cod_depositor_comments
;
The following automatic conversions were performed:

data item '_diffrn_radiation_probe' value 'X-ray' was changed to
'x-ray' in accordance with the
/home/data/users/saulius/crontab/automatic-downloads/rss-feeds/RSC/lib/dictionaries/cif_core.dic
dictionary named 'cif_core.dic' version 2.4.2 last updated on
2011-04-26.

Automatic conversion script
Id: cif_fix_values 7556 2019-12-06 15:28:31Z antanas 
;
_cod_original_cell_volume 17902(5)
_cod_database_code 7711661
_shelx_shelxl_version_number 2018/3
_shelx_space_group_comment
;
The symmetry employed for this shelxl refinement is uniquely defined
by the following loop, which should always be used as a source of
symmetry information in preference to the above space-group names.
They are only intended as comments.
;
_shelx_estimated_absorpt_t_max 0.646
_shelx_estimated_absorpt_t_min 0.328
_olex2_refinement_description
;
1. Fixed Uiso
 At 1.2 times of:
  All C(H) groups
 At 1.5 times of:
  All C(H,H,H) groups
2. Rigid body (RIGU) restrains
 Cl7S, Cl8S, C19S, C20S, C21S, C22S, C23S, C24S
 with sigma for 1-2 distances of 0.002 and sigma for 1-3 distances of 0.004
 C14S, C13S, C18S, C17S
 with sigma for 1-2 distances of 0.001 and sigma for 1-3 distances of 0.002
 N3, C5B, C4B
 with sigma for 1-2 distances of 0.001 and sigma for 1-3 distances of 0.002
3. Others
 Sof(Cl8S)=Sof(C19S)=Sof(C20S)=Sof(H20S)=Sof(C21S)=Sof(H21S)=Sof(C22S)=
 Sof(H22S)=Sof(C23S)=Sof(H23S)=Sof(C24S)=FVAR(1)
 Sof(Cl5S)=Sof(Cl6S)=Sof(C13S)=Sof(C14S)=Sof(H14S)=Sof(C15S)=Sof(H15S)=
 Sof(C16S)=Sof(H16S)=Sof(C17S)=Sof(H17S)=Sof(C18S)=FVAR(2)
4.a Aromatic/amide H refined with riding coordinates:
 C1(H1), C1A(H1A), C1B(H1B), C2(H2), C2A(H2A), C2B(H2B), C4(H4), C4A(H4A),
 C4B(H4B), C7(H7), C7A(H7A), C7B(H7B), C8(H8), C8A(H8A), C8B(H8B), C9(H9),
 C9A(H9A), C9B(H9B), C10(H10), C10A(H10A), C10B(H10B), C8S(H8S), C9S(H9S),
 C10S(H10S), C11S(H11S), C20S(H20S), C21S(H21S), C22S(H22S), C23S(H23S),
 C2S(H2S), C3S(H3S), C4S(H4S), C5S(H5S), C14S(H14S), C15S(H15S), C16S(H16S),
 C17S(H17S)
4.b Idealised Me refined as rotating group:
 C13(H13A,H13B,H13C), C13A(H13D,H13E,H13F), C13B(H13G,H13H,H13I), C15(H15A,
 H15B,H15C), C15A(H15D,H15E,H15F), C15B(H15G,H15H,H15I), C17(H17A,H17B,H17C),
 C17A(H17D,H17E,H17F), C17B(H17G,H17H,H17I), C19(H19A,H19B,H19C), C19A(H19D,
 H19E,H19F), C19B(H19G,H19H,H19I), C21(H21A,H21B,H21C), C21A(H21D,H21E,H21F),
 C21B(H21G,H21H,H21I)
;
_smtbx_masks_void_probe_radius 1.2
_smtbx_masks_void_truncation_radius 1.2
_olex2_exptl_crystal_mounting_method 'paratone on loop'
_olex2_submission_special_instructions 'No special instructions were received'

loop_
_space_group_symop_operation_xyz
'x, y, z'
'-x, y, -z+1/2'
'x+1/2, y+1/2, z'
'-x+1/2, y+1/2, -z+1/2'
'-x, -y, -z'
'x, -y, z-1/2'
'-x+1/2, -y+1/2, -z'
'x+1/2, -y+1/2, z-1/2'

loop_
_atom_site_label
_atom_site_type_symbol
_atom_site_fract_x
_atom_site_fract_y
_atom_site_fract_z
_atom_site_U_iso_or_equiv
_atom_site_adp_type
_atom_site_occupancy
_atom_site_site_symmetry_order
_atom_site_calc_flag
_atom_site_refinement_flags_posn
_atom_site_refinement_flags_adp
_atom_site_refinement_flags_occupancy
_atom_site_disorder_assembly
_atom_site_disorder_group
Ir1 Ir 0.62423(2) 0.23694(2) 0.63864(2) 0.02528(11) Uani 1 1 d . . . . .
Ir2 Ir 0.56127(2) 0.59781(2) 0.48443(2) 0.02910(12) Uani 1 1 d . . . . .
Ir3 Ir 0.73072(2) 0.57029(2) 0.58380(2) 0.02043(10) Uani 1 1 d . . . . .
S1 S 0.60597(5) 0.26355(12) 0.53534(13) 0.0312(6) Uani 1 1 d . . . . .
S2 S 0.60470(5) 0.62496(14) 0.42877(13) 0.0345(6) Uani 1 1 d . . . . .
S3 S 0.73019(5) 0.45212(11) 0.54431(12) 0.0241(6) Uani 1 1 d . . . . .
N1 N 0.65910(15) 0.3068(3) 0.6209(4) 0.0207(18) Uani 1 1 d . . . . .
N2 N 0.57708(14) 0.4949(4) 0.5062(4) 0.0232(18) Uani 1 1 d . . . . .
N3 N 0.68958(15) 0.5891(3) 0.5410(4) 0.0211(16) Uani 1 1 d . . . . .
C1 C 0.66166(19) 0.3745(4) 0.6424(4) 0.022(2) Uani 1 1 d . . . . .
H1 H 0.647868 0.391024 0.672392 0.027 Uiso 1 1 calc R U . . .
C1A C 0.58630(19) 0.4722(5) 0.5633(5) 0.028(2) Uani 1 1 d . . . . .
H1A H 0.586720 0.505564 0.597365 0.033 Uiso 1 1 calc R U . . .
C1B C 0.6641(2) 0.5914(4) 0.5713(5) 0.025(2) Uani 1 1 d . . . . .
H1B H 0.664337 0.584314 0.616106 0.031 Uiso 1 1 calc R U . . .
C2 C 0.68295(19) 0.4205(5) 0.6233(4) 0.024(2) Uani 1 1 d . . . . .
H2 H 0.683848 0.467622 0.640184 0.029 Uiso 1 1 calc R U . . .
C2A C 0.5952(2) 0.4038(5) 0.5754(5) 0.029(2) Uani 1 1 d . . . . .
H2A H 0.601374 0.391060 0.617283 0.035 Uiso 1 1 calc R U . . .
C2B C 0.6373(2) 0.6035(4) 0.5409(5) 0.026(2) Uani 1 1 d . . . . .
H2B H 0.619770 0.604982 0.564671 0.031 Uiso 1 1 calc R U . . .
C3 C 0.70344(19) 0.3983(4) 0.5789(4) 0.022(2) Uani 1 1 d . . . . .
C3A C 0.59527(18) 0.3522(5) 0.5273(5) 0.025(2) Uani 1 1 d . . . . .
C3B C 0.63640(19) 0.6133(5) 0.4757(5) 0.028(2) Uani 1 1 d . . . . .
C4 C 0.70223(17) 0.3273(4) 0.5602(4) 0.019(2) Uani 1 1 d . . . . .
H4 H 0.716817 0.309029 0.532839 0.022 Uiso 1 1 calc R U . . .
C4A C 0.58545(18) 0.3763(5) 0.4668(5) 0.025(2) Uani 1 1 d . . . . .
H4A H 0.585231 0.343837 0.432045 0.030 Uiso 1 1 calc R U . . .
C4B C 0.66352(19) 0.6130(5) 0.4430(5) 0.028(2) Uani 1 1 d . . . . .
H4B H 0.663769 0.621153 0.398393 0.034 Uiso 1 1 calc R U . . .
C5 C 0.68018(19) 0.2823(4) 0.5807(4) 0.021(2) Uani 1 1 d . . . . .
C5A C 0.57624(18) 0.4454(5) 0.4572(5) 0.026(2) Uani 1 1 d . . . . .
C5B C 0.68935(18) 0.6009(4) 0.4761(4) 0.0197(17) Uani 1 1 d . . . . .
C6 C 0.67689(19) 0.2063(4) 0.5643(4) 0.022(2) Uani 1 1 d . . . . .
C6A C 0.5630(2) 0.4732(6) 0.3985(5) 0.033(3) Uani 1 1 d . . . . .
C6B C 0.71837(19) 0.6010(4) 0.4481(5) 0.024(2) Uani 1 1 d . . . . .
C7 C 0.6969(2) 0.1688(4) 0.5266(5) 0.028(2) Uani 1 1 d . . . . .
H7 H 0.713305 0.193139 0.509458 0.033 Uiso 1 1 calc R U . . .
C7A C 0.5598(2) 0.4321(6) 0.3427(5) 0.036(3) Uani 1 1 d . . . . .
H7A H 0.566635 0.384161 0.341462 0.043 Uiso 1 1 calc R U . . .
C7B C 0.72375(19) 0.6108(4) 0.3830(4) 0.022(2) Uani 1 1 d . . . . .
H7B H 0.707797 0.617697 0.353914 0.026 Uiso 1 1 calc R U . . .
C8 C 0.6930(2) 0.0977(5) 0.5146(5) 0.033(3) Uani 1 1 d . . . . .
H8 H 0.706841 0.071594 0.490495 0.040 Uiso 1 1 calc R U . . .
C8A C 0.5463(2) 0.4630(7) 0.2892(5) 0.046(3) Uani 1 1 d . . . . .
H8A H 0.544565 0.436436 0.250827 0.056 Uiso 1 1 calc R U . . .
C8B C 0.7520(2) 0.6105(4) 0.3613(5) 0.027(2) Uani 1 1 d . . . . .
H8B H 0.755589 0.617924 0.317392 0.033 Uiso 1 1 calc R U . . .
C9 C 0.6683(2) 0.0643(5) 0.5386(5) 0.035(3) Uani 1 1 d . . . . .
H9 H 0.665334 0.014776 0.530702 0.042 Uiso 1 1 calc R U . . .
C9A C 0.5356(2) 0.5312(7) 0.2917(5) 0.045(3) Uani 1 1 d . . . . .
H9A H 0.525571 0.551129 0.255891 0.054 Uiso 1 1 calc R U . . .
C9B C 0.7754(2) 0.5993(4) 0.4032(5) 0.024(2) Uani 1 1 d . . . . .
H9B H 0.794917 0.599450 0.387846 0.029 Uiso 1 1 calc R U . . .
C10 C 0.64810(19) 0.1009(5) 0.5733(5) 0.029(2) Uani 1 1 d . . . . .
H10 H 0.631069 0.076499 0.587215 0.035 Uiso 1 1 calc R U . . .
C10A C 0.5395(2) 0.5706(6) 0.3461(5) 0.039(3) Uani 1 1 d . . . . .
H10A H 0.532680 0.618616 0.345741 0.046 Uiso 1 1 calc R U . . .
C10B C 0.77049(18) 0.5879(4) 0.4674(4) 0.021(2) Uani 1 1 d . . . . .
H10B H 0.786724 0.579106 0.495265 0.025 Uiso 1 1 calc R U . . .
C11 C 0.65176(18) 0.1730(5) 0.5889(4) 0.023(2) Uani 1 1 d . . . . .
C11A C 0.55272(18) 0.5449(5) 0.4020(5) 0.030(2) Uani 1 1 d . . . . .
C11B C 0.74230(18) 0.5892(4) 0.4920(4) 0.022(2) Uani 1 1 d . . . . .
C12 C 0.62394(19) 0.2332(4) 0.7428(5) 0.026(2) Uani 1 1 d . . . . .
C12A C 0.5296(2) 0.6149(5) 0.5609(5) 0.032(3) Uani 1 1 d . . . . .
C12B C 0.73109(19) 0.6525(5) 0.6582(5) 0.026(2) Uani 1 1 d . . . . .
C13 C 0.6484(2) 0.2557(6) 0.7872(5) 0.050(3) Uani 1 1 d . . . . .
H13A H 0.662174 0.215991 0.793060 0.075 Uiso 1 1 calc R U . . .
H13B H 0.640229 0.269050 0.828408 0.075 Uiso 1 1 calc R U . . .
H13C H 0.658633 0.296859 0.769148 0.075 Uiso 1 1 calc R U . . .
C13A C 0.5168(2) 0.5580(6) 0.6039(5) 0.046(3) Uani 1 1 d . . . . .
H13D H 0.502728 0.528757 0.579526 0.069 Uiso 1 1 calc R U . . .
H13E H 0.506697 0.581128 0.639275 0.069 Uiso 1 1 calc R U . . .
H13F H 0.532572 0.527518 0.620772 0.069 Uiso 1 1 calc R U . . .
C13B C 0.7110(2) 0.7167(5) 0.6605(5) 0.035(3) Uani 1 1 d . . . . .
H13G H 0.714367 0.747223 0.623417 0.053 Uiso 1 1 calc R U . . .
H13H H 0.715062 0.743950 0.699497 0.053 Uiso 1 1 calc R U . . .
H13I H 0.690521 0.700640 0.660071 0.053 Uiso 1 1 calc R U . . .
C14 C 0.6178(2) 0.1637(5) 0.7191(5) 0.034(3) Uani 1 1 d . . . . .
C14A C 0.5168(2) 0.6388(5) 0.5023(5) 0.036(3) Uani 1 1 d . . . . .
C14B C 0.75942(19) 0.6509(4) 0.6293(4) 0.022(2) Uani 1 1 d . . . . .
C15 C 0.6339(2) 0.0956(5) 0.7322(6) 0.050(3) Uani 1 1 d . . . . .
H15A H 0.638965 0.072685 0.691903 0.075 Uiso 1 1 calc R U . . .
H15B H 0.621457 0.063384 0.756732 0.075 Uiso 1 1 calc R U . . .
H15C H 0.651943 0.105901 0.756661 0.075 Uiso 1 1 calc R U . . .
C15A C 0.4888(2) 0.6143(6) 0.4715(5) 0.051(3) Uani 1 1 d . . . . .
H15D H 0.491532 0.609420 0.425538 0.077 Uiso 1 1 calc R U . . .
H15E H 0.473312 0.649366 0.479401 0.077 Uiso 1 1 calc R U . . .
H15F H 0.483180 0.567902 0.489295 0.077 Uiso 1 1 calc R U . . .
C15B C 0.7747(2) 0.7091(5) 0.5950(5) 0.028(2) Uani 1 1 d . . . . .
H15G H 0.785381 0.688787 0.559194 0.043 Uiso 1 1 calc R U . . .
H15H H 0.788480 0.733108 0.624090 0.043 Uiso 1 1 calc R U . . .
H15I H 0.760179 0.743706 0.578940 0.043 Uiso 1 1 calc R U . . .
C16 C 0.5918(2) 0.1693(5) 0.6817(5) 0.034(3) Uani 1 1 d . . . . .
C16A C 0.5355(2) 0.6949(5) 0.4810(5) 0.042(3) Uani 1 1 d . . . . .
C16B C 0.7709(2) 0.5790(5) 0.6391(4) 0.024(2) Uani 1 1 d . . . . .
C17 C 0.5746(2) 0.1081(5) 0.6499(6) 0.048(3) Uani 1 1 d . . . . .
H17A H 0.588124 0.068898 0.640147 0.072 Uiso 1 1 calc R U . . .
H17B H 0.565346 0.125395 0.610410 0.072 Uiso 1 1 calc R U . . .
H17C H 0.559521 0.090906 0.678715 0.072 Uiso 1 1 calc R U . . .
C17A C 0.5296(3) 0.7430(6) 0.4234(7) 0.076(4) Uani 1 1 d . . . . .
H17D H 0.548067 0.752531 0.401768 0.114 Uiso 1 1 calc R U . . .
H17E H 0.521054 0.788331 0.437581 0.114 Uiso 1 1 calc R U . . .
H17F H 0.515865 0.719121 0.394016 0.114 Uiso 1 1 calc R U . . .
C17B C 0.8015(2) 0.5534(5) 0.6243(5) 0.038(3) Uani 1 1 d . . . . .
H17G H 0.800556 0.504474 0.607616 0.057 Uiso 1 1 calc R U . . .
H17H H 0.813674 0.554195 0.663168 0.057 Uiso 1 1 calc R U . . .
H17I H 0.810167 0.584936 0.592398 0.057 Uiso 1 1 calc R U . . .
C18 C 0.5807(2) 0.2412(5) 0.6863(5) 0.035(3) Uani 1 1 d . . . . .
C18A C 0.5576(2) 0.7064(5) 0.5278(6) 0.049(3) Uani 1 1 d . . . . .
C18B C 0.7500(2) 0.5409(5) 0.6790(4) 0.025(2) Uani 1 1 d . . . . .
C19 C 0.5521(2) 0.2665(6) 0.6570(6) 0.055(3) Uani 1 1 d . . . . .
H19A H 0.552720 0.318444 0.651096 0.082 Uiso 1 1 calc R U . . .
H19B H 0.535887 0.254156 0.685067 0.082 Uiso 1 1 calc R U . . .
H19C H 0.549000 0.243165 0.615610 0.082 Uiso 1 1 calc R U . . .
C19A C 0.5804(3) 0.7644(6) 0.5262(7) 0.073(4) Uani 1 1 d . . . . .
H19D H 0.597782 0.749378 0.550820 0.110 Uiso 1 1 calc R U . . .
H19E H 0.572419 0.808314 0.544591 0.110 Uiso 1 1 calc R U . . .
H19F H 0.585896 0.773418 0.482009 0.110 Uiso 1 1 calc R U . . .
C19B C 0.7543(2) 0.4669(5) 0.7023(5) 0.038(3) Uani 1 1 d . . . . .
H19G H 0.735287 0.446162 0.712927 0.057 Uiso 1 1 calc R U . . .
H19H H 0.767089 0.467495 0.740293 0.057 Uiso 1 1 calc R U . . .
H19I H 0.763468 0.438129 0.669086 0.057 Uiso 1 1 calc R U . . .
C20 C 0.6004(2) 0.2818(5) 0.7228(5) 0.038(3) Uani 1 1 d . . . . .
C20A C 0.5546(2) 0.6569(5) 0.5762(6) 0.041(3) Uani 1 1 d . . . . .
C20B C 0.72577(19) 0.5855(5) 0.6900(4) 0.025(2) Uani 1 1 d . . . . .
C21 C 0.5962(2) 0.3552(5) 0.7485(5) 0.042(3) Uani 1 1 d . . . . .
H21A H 0.615443 0.377826 0.755367 0.063 Uiso 1 1 calc R U . . .
H21B H 0.585931 0.352597 0.788939 0.063 Uiso 1 1 calc R U . . .
H21C H 0.584637 0.383675 0.718016 0.063 Uiso 1 1 calc R U . . .
C21A C 0.5710(2) 0.6570(7) 0.6387(6) 0.058(4) Uani 1 1 d . . . . .
H21D H 0.571833 0.608122 0.655620 0.087 Uiso 1 1 calc R U . . .
H21E H 0.560820 0.687955 0.668862 0.087 Uiso 1 1 calc R U . . .
H21F H 0.590936 0.674816 0.632569 0.087 Uiso 1 1 calc R U . . .
C21B C 0.7013(2) 0.5719(5) 0.7345(4) 0.034(2) Uani 1 1 d . . . . .
H21G H 0.683597 0.596442 0.719058 0.051 Uiso 1 1 calc R U . . .
H21H H 0.706751 0.589945 0.776871 0.051 Uiso 1 1 calc R U . . .
H21I H 0.697592 0.520363 0.736871 0.051 Uiso 1 1 calc R U . . .
Cl3S Cl 0.63289(7) 0.29355(14) 0.23724(15) 0.0561(8) Uani 1 1 d . . . . .
Cl4S Cl 0.62283(6) 0.46154(13) 0.23249(14) 0.0413(7) Uani 1 1 d . . . . .
C7S C 0.6391(2) 0.3462(5) 0.3045(5) 0.035(3) Uani 1 1 d . . . . .
C8S C 0.6489(2) 0.3141(6) 0.3603(6) 0.040(3) Uani 1 1 d . . . . .
H8S H 0.651664 0.263776 0.362421 0.048 Uiso 1 1 calc R U . . .
C9S C 0.6547(2) 0.3565(7) 0.4130(6) 0.051(3) Uani 1 1 d . . . . .
H9S H 0.661709 0.334831 0.451231 0.061 Uiso 1 1 calc R U . . .
C10S C 0.6505(2) 0.4291(6) 0.4112(6) 0.049(3) Uani 1 1 d . . . . .
H10S H 0.654513 0.457506 0.447784 0.059 Uiso 1 1 calc R U . . .
C11S C 0.6404(2) 0.4607(6) 0.3554(5) 0.038(3) Uani 1 1 d . . . . .
H11S H 0.637457 0.510992 0.353896 0.045 Uiso 1 1 calc R U . . .
C12S C 0.63448(19) 0.4201(5) 0.3025(5) 0.029(2) Uani 1 1 d . . . . .
Cl7S Cl 0.61601(13) 0.8839(3) 0.3864(3) 0.097(3) Uani 0.744(11) 1 d . . . A 1
Cl8S Cl 0.59361(10) 0.9785(2) 0.5042(2) 0.0842(17) Uani 0.836(6) 1 d . . P A 1
C19S C 0.6187(4) 0.9116(8) 0.5035(10) 0.077(4) Uani 0.836(6) 1 d . . P A 1
C20S C 0.6310(4) 0.8937(10) 0.5639(12) 0.102(6) Uani 0.836(6) 1 d . . P A 1
H20S H 0.625617 0.924154 0.597895 0.122 Uiso 0.836(6) 1 calc R U P A 1
C21S C 0.6507(4) 0.8346(10) 0.5811(9) 0.082(5) Uani 0.836(6) 1 d . . P A 1
H21S H 0.656567 0.822588 0.623366 0.099 Uiso 0.836(6) 1 calc R U P A 1
C22S C 0.6598(4) 0.7984(10) 0.5267(9) 0.083(5) Uani 0.836(6) 1 d . . P A 1
H22S H 0.673982 0.761398 0.531173 0.100 Uiso 0.836(6) 1 calc R U P A 1
C23S C 0.6488(3) 0.8147(8) 0.4661(8) 0.056(4) Uani 0.836(6) 1 d . . P A 1
H23S H 0.655319 0.787841 0.430722 0.067 Uiso 0.836(6) 1 calc R U P A 1
C24S C 0.6299(4) 0.8650(10) 0.4569(11) 0.091(5) Uani 0.836(6) 1 d . . P A 1
Cl1S Cl 0.77526(6) 0.21698(12) 0.27060(12) 0.0369(6) Uani 1 1 d . . . . .
Cl2S Cl 0.72124(6) 0.21832(13) 0.36320(15) 0.0482(8) Uani 1 1 d . . . . .
C1S C 0.76546(19) 0.2944(5) 0.3117(4) 0.022(2) Uani 1 1 d . . . . .
C2S C 0.7825(2) 0.3548(5) 0.3039(5) 0.031(2) Uani 1 1 d . . . . .
H2S H 0.798997 0.353959 0.276933 0.037 Uiso 1 1 calc R U . . .
C3S C 0.7750(2) 0.4170(5) 0.3362(5) 0.037(3) Uani 1 1 d . . . . .
H3S H 0.786159 0.459363 0.330304 0.045 Uiso 1 1 calc R U . . .
C4S C 0.7517(2) 0.4172(5) 0.3763(5) 0.035(3) Uani 1 1 d . . . . .
H4S H 0.746880 0.459985 0.398237 0.042 Uiso 1 1 calc R U . . .
C5S C 0.7353(2) 0.3570(5) 0.3855(5) 0.032(2) Uani 1 1 d . . . . .
H5S H 0.719554 0.357313 0.414522 0.039 Uiso 1 1 calc R U . . .
C6S C 0.7421(2) 0.2948(5) 0.3515(5) 0.030(2) Uani 1 1 d . . . . .
Cl5S Cl 0.66264(9) 0.08258(18) 0.23681(19) 0.0743(13) Uani 0.942(5) 1 d . . P B 1
Cl6S Cl 0.59466(12) 0.1069(3) 0.2072(3) 0.137(2) Uani 0.942(5) 1 d . . P B 1
C13S C 0.6390(3) 0.1050(5) 0.2958(7) 0.050(3) Uani 0.942(5) 1 d . . P B 1
C14S C 0.6488(3) 0.1127(5) 0.3559(7) 0.051(3) Uani 0.942(5) 1 d . . P B 1
H14S H 0.668972 0.104914 0.365775 0.061 Uiso 0.942(5) 1 calc R U P B 1
C15S C 0.6296(3) 0.1321(6) 0.4043(7) 0.060(4) Uani 0.942(5) 1 d . . P B 1
H15S H 0.636872 0.136779 0.446652 0.072 Uiso 0.942(5) 1 calc R U P B 1
C16S C 0.6007(3) 0.1442(8) 0.3918(10) 0.086(6) Uani 0.942(5) 1 d . . P B 1
H16S H 0.587944 0.158929 0.424531 0.104 Uiso 0.942(5) 1 calc R U P B 1
C17S C 0.5908(4) 0.1351(8) 0.3327(10) 0.092(5) Uani 0.942(5) 1 d . . P B 1
H17S H 0.570448 0.141612 0.324065 0.110 Uiso 0.942(5) 1 calc R U P B 1
C18S C 0.6091(3) 0.1162(7) 0.2826(8) 0.074(4) Uani 0.942(5) 1 d . . P B 1

loop_
_atom_site_aniso_label
_atom_site_aniso_U_11
_atom_site_aniso_U_22
_atom_site_aniso_U_33
_atom_site_aniso_U_23
_atom_site_aniso_U_13
_atom_site_aniso_U_12
Ir1 0.0194(2) 0.01887(18) 0.0376(3) 0.00133(18) 0.00154(17) -0.00084(15)
Ir2 0.0180(2) 0.0294(2) 0.0397(3) 0.00939(19) -0.00502(18) 0.00080(16)
Ir3 0.01792(19) 0.01710(18) 0.0261(2) 0.00024(17) -0.00489(16) -0.00316(15)
S1 0.0259(13) 0.0230(12) 0.0443(17) -0.0035(12) -0.0057(12) -0.0019(11)
S2 0.0211(13) 0.0462(16) 0.0359(17) 0.0128(13) -0.0084(12) -0.0017(12)
S3 0.0212(13) 0.0187(12) 0.0324(15) -0.0003(10) -0.0014(11) -0.0043(9)
N1 0.014(4) 0.016(4) 0.033(5) 0.003(3) 0.003(4) -0.004(3)
N2 0.009(4) 0.030(4) 0.030(5) 0.006(4) -0.003(4) 0.003(3)
N3 0.015(4) 0.016(4) 0.032(3) 0.001(3) -0.003(3) -0.006(3)
C1 0.024(5) 0.021(5) 0.022(6) 0.002(4) -0.007(4) 0.007(4)
C1A 0.018(5) 0.021(5) 0.044(7) 0.002(5) -0.002(5) -0.002(4)
C1B 0.031(6) 0.020(5) 0.025(6) -0.005(4) 0.000(5) -0.002(4)
C2 0.025(5) 0.019(5) 0.028(6) 0.001(4) 0.000(4) 0.003(4)
C2A 0.028(6) 0.037(6) 0.021(6) 0.008(5) -0.008(4) 0.001(5)
C2B 0.020(5) 0.023(5) 0.035(7) 0.011(5) -0.002(5) 0.005(4)
C3 0.021(5) 0.020(5) 0.025(6) 0.001(4) -0.007(4) 0.002(4)
C3A 0.006(4) 0.031(5) 0.039(7) 0.007(5) 0.003(4) -0.004(4)
C3B 0.015(5) 0.022(5) 0.048(7) 0.004(5) -0.010(5) -0.001(4)
C4 0.009(4) 0.025(5) 0.022(6) 0.003(4) -0.001(4) 0.007(4)
C4A 0.010(5) 0.032(5) 0.032(6) -0.003(5) -0.003(4) 0.005(4)
C4B 0.022(4) 0.027(5) 0.034(5) 0.009(4) -0.004(3) 0.002(4)
C5 0.020(5) 0.017(5) 0.025(6) 0.005(4) -0.012(4) -0.002(4)
C5A 0.010(5) 0.042(6) 0.026(6) 0.002(5) -0.002(4) -0.001(4)
C5B 0.022(4) 0.006(4) 0.031(3) -0.003(3) -0.003(3) 0.005(3)
C6 0.020(5) 0.021(5) 0.023(6) -0.003(4) -0.013(4) 0.002(4)
C6A 0.017(5) 0.054(7) 0.030(7) 0.006(5) 0.001(5) -0.005(5)
C6B 0.023(5) 0.011(4) 0.037(7) -0.004(4) -0.004(5) -0.003(4)
C7 0.027(6) 0.021(5) 0.036(7) 0.006(5) -0.006(5) 0.001(4)
C7A 0.018(5) 0.052(7) 0.037(7) 0.002(6) 0.005(5) 0.003(5)
C7B 0.022(5) 0.020(5) 0.022(6) 0.005(4) -0.005(4) 0.004(4)
C8 0.019(5) 0.026(5) 0.054(7) -0.013(5) 0.000(5) -0.003(4)
C8A 0.028(6) 0.089(10) 0.022(7) -0.007(6) 0.007(5) -0.002(6)
C8B 0.032(6) 0.019(5) 0.030(6) 0.000(4) -0.001(5) 0.001(4)
C9 0.033(6) 0.018(5) 0.053(7) -0.010(5) -0.009(5) 0.000(4)
C9A 0.012(5) 0.087(9) 0.036(8) 0.016(7) -0.004(5) -0.001(6)
C9B 0.023(5) 0.016(5) 0.035(7) -0.008(4) 0.003(5) 0.001(4)
C10 0.018(5) 0.024(5) 0.045(7) -0.001(5) 0.009(5) 0.002(4)
C10A 0.018(5) 0.058(7) 0.040(7) 0.011(6) -0.001(5) -0.003(5)
C10B 0.017(5) 0.013(4) 0.032(6) -0.003(4) -0.006(4) 0.005(4)
C11 0.012(5) 0.025(5) 0.031(6) 0.006(4) -0.008(4) -0.010(4)
C11A 0.007(5) 0.035(6) 0.049(7) 0.013(5) 0.008(5) 0.000(4)
C11B 0.018(5) 0.014(5) 0.035(6) -0.005(4) 0.002(4) 0.000(4)
C12 0.025(5) 0.016(5) 0.036(6) 0.007(4) -0.002(5) -0.004(4)
C12A 0.012(5) 0.043(6) 0.041(7) 0.002(5) 0.012(5) -0.001(4)
C12B 0.020(5) 0.029(5) 0.029(6) -0.004(5) -0.008(4) -0.007(4)
C13 0.051(7) 0.070(8) 0.028(7) -0.006(6) 0.002(6) -0.004(6)
C13A 0.034(6) 0.058(7) 0.045(8) -0.002(6) 0.010(6) 0.019(6)
C13B 0.024(6) 0.027(6) 0.055(8) -0.005(5) 0.003(5) -0.005(4)
C14 0.030(6) 0.030(6) 0.041(7) 0.010(5) 0.008(5) -0.001(5)
C14A 0.025(6) 0.020(5) 0.062(8) -0.003(5) 0.006(5) 0.011(4)
C14B 0.021(5) 0.012(4) 0.032(6) -0.001(4) -0.007(4) -0.006(4)
C15 0.043(7) 0.039(6) 0.068(9) 0.016(6) -0.007(6) 0.002(5)
C15A 0.017(6) 0.083(9) 0.053(8) -0.015(7) -0.017(5) 0.016(6)
C15B 0.026(5) 0.022(5) 0.037(6) -0.004(5) 0.002(5) 0.002(4)
C16 0.033(6) 0.029(6) 0.041(7) 0.003(5) 0.013(5) -0.007(5)
C16A 0.049(7) 0.028(6) 0.050(8) 0.003(5) -0.012(6) 0.011(5)
C16B 0.031(5) 0.025(5) 0.016(5) -0.005(4) -0.013(4) 0.001(4)
C17 0.039(7) 0.044(7) 0.061(8) 0.002(6) 0.015(6) -0.014(5)
C17A 0.096(11) 0.047(8) 0.084(11) 0.024(7) -0.004(9) 0.021(7)
C17B 0.021(5) 0.030(6) 0.061(8) -0.014(5) -0.023(5) 0.015(4)
C18 0.019(5) 0.040(6) 0.048(7) 0.008(5) 0.014(5) 0.005(5)
C18A 0.048(7) 0.017(5) 0.082(10) 0.007(6) 0.010(7) -0.003(5)
C18B 0.031(6) 0.027(5) 0.017(5) -0.003(4) -0.014(4) -0.004(4)
C19 0.029(6) 0.054(7) 0.081(10) 0.013(7) 0.011(6) 0.006(6)
C19A 0.066(9) 0.041(7) 0.113(13) -0.011(8) 0.022(9) -0.020(7)
C19B 0.051(7) 0.032(6) 0.031(7) 0.012(5) -0.022(5) -0.010(5)
C20 0.043(7) 0.032(6) 0.042(7) -0.005(5) 0.020(6) -0.001(5)
C20A 0.018(6) 0.034(6) 0.070(9) 0.001(6) -0.001(6) 0.007(5)
C20B 0.023(5) 0.028(5) 0.023(6) 0.001(4) -0.008(4) -0.016(4)
C21 0.050(7) 0.035(6) 0.041(7) 0.001(5) 0.022(6) 0.008(5)
C21A 0.030(7) 0.072(9) 0.071(10) -0.019(7) -0.008(7) 0.010(6)
C21B 0.041(6) 0.042(6) 0.019(6) 0.002(5) -0.009(5) -0.005(5)
Cl3S 0.072(2) 0.0310(14) 0.064(2) -0.0059(15) -0.0130(17) 0.0022(14)
Cl4S 0.0355(15) 0.0322(14) 0.0562(19) 0.0075(13) -0.0050(13) 0.0030(12)
C7S 0.026(6) 0.026(5) 0.052(8) -0.001(5) 0.000(5) -0.006(4)
C8S 0.026(6) 0.038(6) 0.056(8) 0.013(6) -0.004(6) 0.000(5)
C9S 0.026(6) 0.070(9) 0.057(9) 0.017(7) 0.014(6) 0.004(6)
C10S 0.047(7) 0.050(7) 0.051(8) 0.002(7) 0.007(6) -0.007(6)
C11S 0.030(6) 0.034(6) 0.050(8) -0.001(6) 0.000(5) -0.005(5)
C12S 0.017(5) 0.033(6) 0.038(7) 0.006(5) -0.001(5) 0.006(4)
Cl7S 0.091(4) 0.125(5) 0.075(4) 0.011(3) -0.004(3) 0.025(3)
Cl8S 0.076(3) 0.070(3) 0.106(4) 0.019(3) -0.014(3) -0.033(2)
C19S 0.050(9) 0.043(8) 0.139(12) -0.005(8) 0.016(8) -0.029(6)
C20S 0.064(11) 0.082(11) 0.159(13) 0.002(10) -0.011(10) -0.041(7)
C21S 0.075(11) 0.093(11) 0.078(10) -0.005(8) -0.008(9) -0.034(7)
C22S 0.052(9) 0.115(12) 0.082(9) -0.022(8) -0.009(7) -0.054(8)
C23S 0.026(7) 0.062(8) 0.080(8) -0.007(8) 0.017(6) -0.017(5)
C24S 0.055(9) 0.075(10) 0.143(12) 0.012(8) 0.040(9) 0.003(7)
Cl1S 0.0424(15) 0.0294(13) 0.0389(17) -0.0089(12) -0.0021(12) 0.0047(11)
Cl2S 0.0400(16) 0.0310(15) 0.074(2) 0.0001(14) 0.0057(15) -0.0088(12)
C1S 0.025(5) 0.026(5) 0.016(5) -0.004(4) -0.012(4) 0.001(4)
C2S 0.034(6) 0.027(5) 0.033(6) 0.008(5) -0.002(5) 0.003(5)
C3S 0.042(7) 0.026(6) 0.044(7) 0.007(5) -0.010(6) -0.006(5)
C4S 0.040(6) 0.034(6) 0.030(6) 0.001(5) -0.014(5) 0.012(5)
C5S 0.038(6) 0.025(5) 0.034(7) -0.002(5) -0.012(5) 0.009(5)
C6S 0.025(6) 0.031(6) 0.034(6) 0.005(5) -0.009(5) -0.005(4)
Cl5S 0.094(3) 0.052(2) 0.077(3) -0.0073(19) -0.011(2) 0.015(2)
Cl6S 0.129(4) 0.121(4) 0.157(5) -0.035(4) -0.099(4) 0.033(3)
C13S 0.056(6) 0.007(5) 0.084(7) -0.002(5) -0.034(5) 0.002(4)
C14S 0.055(8) 0.014(6) 0.083(8) -0.004(5) -0.032(5) 0.007(5)
C15S 0.082(11) 0.035(7) 0.064(10) 0.006(7) 0.004(9) 0.000(7)
C16S 0.045(10) 0.067(10) 0.147(18) -0.020(11) 0.005(11) -0.004(8)
C17S 0.064(8) 0.070(11) 0.141(12) -0.049(9) -0.024(8) -0.011(8)
C18S 0.061(6) 0.047(8) 0.112(10) -0.023(7) -0.043(5) 0.015(5)

loop_
_atom_type_symbol
_atom_type_description
_atom_type_scat_dispersion_real
_atom_type_scat_dispersion_imag
_atom_type_scat_source
C C 0.0033 0.0016 'International Tables Vol C Tables 4.2.6.8 and 6.1.1.4'
H H 0.0000 0.0000 'International Tables Vol C Tables 4.2.6.8 and 6.1.1.4'
Cl Cl 0.1484 0.1585 'International Tables Vol C Tables 4.2.6.8 and 6.1.1.4'
Ir Ir -1.4442 7.9887 'International Tables Vol C Tables 4.2.6.8 and 6.1.1.4'
N N 0.0061 0.0033 'International Tables Vol C Tables 4.2.6.8 and 6.1.1.4'
S S 0.1246 0.1234 'International Tables Vol C Tables 4.2.6.8 and 6.1.1.4'

loop_
_geom_angle_atom_site_label_1
_geom_angle_atom_site_label_2
_geom_angle_atom_site_label_3
_geom_angle
_geom_angle_site_symmetry_1
_geom_angle_site_symmetry_3
_geom_angle_publ_flag
N1 Ir1 S1 87.8(2) . . ?
N1 Ir1 C12 102.4(3) . . ?
N1 Ir1 C14 129.5(3) . . ?
N1 Ir1 C16 165.4(3) . . ?
N1 Ir1 C18 137.5(3) . . ?
N1 Ir1 C20 106.6(3) . . ?
C11 Ir1 S1 82.1(3) . . ?
C11 Ir1 N1 78.4(3) . . ?
C11 Ir1 C12 120.6(3) . . ?
C11 Ir1 C14 96.9(4) . . ?
C11 Ir1 C16 107.7(3) . . ?
C11 Ir1 C18 144.1(4) . . ?
C11 Ir1 C20 158.7(4) . . ?
C12 Ir1 S1 156.4(2) . . ?
C12 Ir1 C14 37.7(3) . . ?
C12 Ir1 C18 62.2(4) . . ?
C12 Ir1 C20 38.4(4) . . ?
C14 Ir1 S1 142.0(3) . . ?
C14 Ir1 C18 63.1(4) . . ?
C14 Ir1 C20 63.6(4) . . ?
C16 Ir1 S1 106.0(3) . . ?
C16 Ir1 C12 63.0(4) . . ?
C16 Ir1 C14 37.9(4) . . ?
C16 Ir1 C18 38.2(3) . . ?
C16 Ir1 C20 63.0(4) . . ?
C18 Ir1 S1 95.9(3) . . ?
C18 Ir1 C20 36.1(4) . . ?
C20 Ir1 S1 118.4(3) . . ?
N2 Ir2 S2 91.0(2) . . ?
N2 Ir2 C12A 101.5(3) . . ?
N2 Ir2 C14A 126.5(3) . . ?
N2 Ir2 C16A 163.6(4) . . ?
N2 Ir2 C18A 140.4(4) . . ?
N2 Ir2 C20A 108.3(3) . . ?
C11A Ir2 S2 80.3(2) . . ?
C11A Ir2 N2 78.5(3) . . ?
C11A Ir2 C12A 125.2(4) . . ?
C11A Ir2 C14A 98.7(4) . . ?
C11A Ir2 C16A 106.5(4) . . ?
C11A Ir2 C18A 141.1(4) . . ?
C11A Ir2 C20A 161.1(3) . . ?
C12A Ir2 S2 153.1(3) . . ?
C12A Ir2 C14A 37.8(4) . . ?
C12A Ir2 C18A 61.0(4) . . ?
C12A Ir2 C20A 37.1(3) . . ?
C14A Ir2 S2 141.9(3) . . ?
C14A Ir2 C18A 62.5(4) . . ?
C14A Ir2 C20A 62.9(4) . . ?
C16A Ir2 S2 105.1(3) . . ?
C16A Ir2 C12A 62.6(4) . . ?
C16A Ir2 C14A 38.1(4) . . ?
C16A Ir2 C18A 37.4(4) . . ?
C16A Ir2 C20A 62.2(4) . . ?
C18A Ir2 S2 94.3(3) . . ?
C18A Ir2 C20A 36.0(4) . . ?
C20A Ir2 S2 116.4(3) . . ?
N3 Ir3 S3 90.15(19) . . ?
N3 Ir3 C12B 100.6(3) . . ?
N3 Ir3 C14B 126.3(3) . . ?
N3 Ir3 C16B 164.4(3) . . ?
N3 Ir3 C18B 139.5(3) . . ?
N3 Ir3 C20B 107.4(3) . . ?
C11B Ir3 S3 80.2(2) . . ?
C11B Ir3 N3 78.9(3) . . ?
C11B Ir3 C12B 123.7(3) . . ?
C11B Ir3 C14B 97.5(3) . . ?
C11B Ir3 C16B 105.4(3) . . ?
C11B Ir3 C18B 141.6(3) . . ?
C11B Ir3 C20B 160.4(3) . . ?
C12B Ir3 S3 155.1(3) . . ?
C12B Ir3 C14B 38.1(3) . . ?
C12B Ir3 C18B 62.4(3) . . ?
C12B Ir3 C20B 37.7(3) . . ?
C14B Ir3 S3 142.7(2) . . ?
C14B Ir3 C18B 63.8(3) . . ?
C14B Ir3 C20B 63.6(3) . . ?
C16B Ir3 S3 105.3(2) . . ?
C16B Ir3 C12B 64.4(3) . . ?
C16B Ir3 C14B 39.0(3) . . ?
C16B Ir3 C18B 38.8(3) . . ?
C16B Ir3 C20B 63.8(3) . . ?
C18B Ir3 S3 95.0(2) . . ?
C18B Ir3 C20B 36.4(3) . . ?
C20B Ir3 S3 117.6(2) . . ?
C3A S1 Ir1 112.6(4) . . ?
C3B S2 Ir2 112.5(4) . . ?
C3 S3 Ir3 113.3(3) . . ?
C1 N1 Ir1 126.0(6) . . ?
C1 N1 C5 117.6(7) . . ?
C5 N1 Ir1 116.3(5) . . ?
C1A N2 Ir2 126.1(6) . . ?
C1A N2 C5A 117.4(8) . . ?
C5A N2 Ir2 116.4(6) . . ?
C1B N3 Ir3 125.3(6) . . ?
C1B N3 C5B 118.4(8) . . ?
C5B N3 Ir3 116.3(5) . . ?
N1 C1 H1 118.2 . . ?
N1 C1 C2 123.5(8) . . ?
C2 C1 H1 118.2 . . ?
N2 C1A H1A 118.2 . . ?
N2 C1A C2A 123.7(9) . . ?
C2A C1A H1A 118.2 . . ?
N3 C1B H1B 118.3 . . ?
N3 C1B C2B 123.4(9) . . ?
C2B C1B H1B 118.3 . . ?
C1 C2 H2 120.1 . . ?
C1 C2 C3 119.8(8) . . ?
C3 C2 H2 120.1 . . ?
C1A C2A H2A 119.5 . . ?
C1A C2A C3A 121.1(9) . . ?
C3A C2A H2A 119.5 . . ?
C1B C2B H2B 120.3 . . ?
C3B C2B C1B 119.3(9) . . ?
C3B C2B H2B 120.3 . . ?
C2 C3 S3 125.9(7) . . ?
C4 C3 S3 117.3(7) . . ?
C4 C3 C2 116.8(8) . . ?
C2A C3A S1 126.4(8) . . ?
C2A C3A C4A 115.2(8) . . ?
C4A C3A S1 118.4(7) . . ?
C2B C3B S2 125.9(7) . . ?
C2B C3B C4B 117.8(8) . . ?
C4B C3B S2 116.3(8) . . ?
C3 C4 H4 119.4 . . ?
C5 C4 C3 121.3(8) . . ?
C5 C4 H4 119.4 . . ?
C3A C4A H4A 119.2 . . ?
C5A C4A C3A 121.6(9) . . ?
C5A C4A H4A 119.2 . . ?
C3B C4B H4B 120.1 . . ?
C5B C4B C3B 119.9(9) . . ?
C5B C4B H4B 120.1 . . ?
N1 C5 C4 120.7(8) . . ?
N1 C5 C6 113.5(7) . . ?
C4 C5 C6 125.9(8) . . ?
N2 C5A C6A 113.3(8) . . ?
C4A C5A N2 121.0(9) . . ?
C4A C5A C6A 125.6(9) . . ?
N3 C5B C6B 114.0(8) . . ?
C4B C5B N3 121.2(8) . . ?
C4B C5B C6B 124.8(9) . . ?
C7 C6 C5 123.3(8) . . ?
C7 C6 C11 121.8(8) . . ?
C11 C6 C5 114.9(8) . . ?
C7A C6A C5A 123.0(9) . . ?
C7A C6A C11A 121.9(10) . . ?
C11A C6A C5A 115.1(9) . . ?
C7B C6B C5B 124.6(8) . . ?
C7B C6B C11B 120.2(8) . . ?
C11B C6B C5B 115.2(8) . . ?
C6 C7 H7 119.8 . . ?
C8 C7 C6 120.4(9) . . ?
C8 C7 H7 119.8 . . ?
C6A C7A H7A 120.6 . . ?
C8A C7A C6A 118.9(10) . . ?
C8A C7A H7A 120.6 . . ?
C6B C7B H7B 119.9 . . ?
C8B C7B C6B 120.1(9) . . ?
C8B C7B H7B 119.9 . . ?
C7 C8 H8 120.8 . . ?
C7 C8 C9 118.3(9) . . ?
C9 C8 H8 120.8 . . ?
C7A C8A H8A 119.7 . . ?
C9A C8A C7A 120.5(11) . . ?
C9A C8A H8A 119.7 . . ?
C7B C8B H8B 119.8 . . ?
C7B C8B C9B 120.3(9) . . ?
C9B C8B H8B 119.8 . . ?
C8 C9 H9 119.1 . . ?
C10 C9 C8 121.8(9) . . ?
C10 C9 H9 119.1 . . ?
C8A C9A H9A 120.2 . . ?
C8A C9A C10A 119.5(11) . . ?
C10A C9A H9A 120.2 . . ?
C8B C9B H9B 119.8 . . ?
C10B C9B C8B 120.3(9) . . ?
C10B C9B H9B 119.8 . . ?
C9 C10 H10 119.0 . . ?
C9 C10 C11 121.9(9) . . ?
C11 C10 H10 119.0 . . ?
C9A C10A H10A 117.8 . . ?
C9A C10A C11A 124.5(11) . . ?
C11A C10A H10A 117.8 . . ?
C9B C10B H10B 119.2 . . ?
C9B C10B C11B 121.5(9) . . ?
C11B C10B H10B 119.2 . . ?
C6 C11 Ir1 116.2(6) . . ?
C10 C11 Ir1 128.0(6) . . ?
C10 C11 C6 115.8(8) . . ?
C6A C11A Ir2 116.4(7) . . ?
C10A C11A Ir2 128.8(8) . . ?
C10A C11A C6A 114.7(10) . . ?
C6B C11B Ir3 115.4(6) . . ?
C10B C11B Ir3 127.0(7) . . ?
C10B C11B C6B 117.5(9) . . ?
C13 C12 Ir1 126.5(7) . . ?
C14 C12 Ir1 71.4(6) . . ?
C14 C12 C13 128.0(9) . . ?
C14 C12 C20 109.2(8) . . ?
C20 C12 Ir1 73.1(6) . . ?
C20 C12 C13 122.5(9) . . ?
C13A C12A Ir2 126.7(7) . . ?
C14A C12A Ir2 71.2(5) . . ?
C14A C12A C13A 125.3(9) . . ?
C20A C12A Ir2 73.3(6) . . ?
C20A C12A C13A 124.8(10) . . ?
C20A C12A C14A 109.6(9) . . ?
C13B C12B Ir3 125.6(7) . . ?
C14B C12B Ir3 71.3(5) . . ?
C14B C12B C13B 125.4(8) . . ?
C14B C12B C20B 109.7(8) . . ?
C20B C12B Ir3 73.9(5) . . ?
C20B C12B C13B 124.6(8) . . ?
C12 C13 H13A 109.5 . . ?
C12 C13 H13B 109.5 . . ?
C12 C13 H13C 109.5 . . ?
H13A C13 H13B 109.5 . . ?
H13A C13 H13C 109.5 . . ?
H13B C13 H13C 109.5 . . ?
C12A C13A H13D 109.5 . . ?
C12A C13A H13E 109.5 . . ?
C12A C13A H13F 109.5 . . ?
H13D C13A H13E 109.5 . . ?
H13D C13A H13F 109.5 . . ?
H13E C13A H13F 109.5 . . ?
C12B C13B H13G 109.5 . . ?
C12B C13B H13H 109.5 . . ?
C12B C13B H13I 109.5 . . ?
H13G C13B H13H 109.5 . . ?
H13G C13B H13I 109.5 . . ?
H13H C13B H13I 109.5 . . ?
C12 C14 Ir1 70.9(5) . . ?
C12 C14 C15 128.6(10) . . ?
C15 C14 Ir1 127.0(7) . . ?
C16 C14 Ir1 69.4(5) . . ?
C16 C14 C12 106.6(8) . . ?
C16 C14 C15 124.7(9) . . ?
C12A C14A Ir2 71.0(5) . . ?
C12A C14A C15A 127.6(9) . . ?
C15A C14A Ir2 126.9(7) . . ?
C16A C14A Ir2 69.4(6) . . ?
C16A C14A C12A 105.4(9) . . ?
C16A C14A C15A 126.9(10) . . ?
C12B C14B Ir3 70.5(5) . . ?
C12B C14B C15B 128.5(8) . . ?
C12B C14B C16B 106.5(8) . . ?
C15B C14B Ir3 124.7(7) . . ?
C16B C14B Ir3 68.9(5) . . ?
C16B C14B C15B 125.0(8) . . ?
C14 C15 H15A 109.5 . . ?
C14 C15 H15B 109.5 . . ?
C14 C15 H15C 109.5 . . ?
H15A C15 H15B 109.5 . . ?
H15A C15 H15C 109.5 . . ?
H15B C15 H15C 109.5 . . ?
C14A C15A H15D 109.5 . . ?
C14A C15A H15E 109.5 . . ?
C14A C15A H15F 109.5 . . ?
H15D C15A H15E 109.5 . . ?
H15D C15A H15F 109.5 . . ?
H15E C15A H15F 109.5 . . ?
C14B C15B H15G 109.5 . . ?
C14B C15B H15H 109.5 . . ?
C14B C15B H15I 109.5 . . ?
H15G C15B H15H 109.5 . . ?
H15G C15B H15I 109.5 . . ?
H15H C15B H15I 109.5 . . ?
C14 C16 Ir1 72.6(5) . . ?
C14 C16 C17 127.1(9) . . ?
C14 C16 C18 108.8(9) . . ?
C17 C16 Ir1 127.1(7) . . ?
C18 C16 Ir1 74.0(5) . . ?
C18 C16 C17 123.4(10) . . ?
C14A C16A Ir2 72.5(5) . . ?
C14A C16A C17A 125.6(11) . . ?
C17A C16A Ir2 127.5(8) . . ?
C18A C16A Ir2 74.0(6) . . ?
C18A C16A C14A 108.4(10) . . ?
C18A C16A C17A 125.2(11) . . ?
C14B C16B Ir3 72.1(5) . . ?
C14B C16B C17B 126.5(8) . . ?
C14B C16B C18B 107.0(8) . . ?
C17B C16B Ir3 130.0(6) . . ?
C18B C16B Ir3 73.6(5) . . ?
C18B C16B C17B 125.1(8) . . ?
C16 C17 H17A 109.5 . . ?
C16 C17 H17B 109.5 . . ?
C16 C17 H17C 109.5 . . ?
H17A C17 H17B 109.5 . . ?
H17A C17 H17C 109.5 . . ?
H17B C17 H17C 109.5 . . ?
C16A C17A H17D 109.5 . . ?
C16A C17A H17E 109.5 . . ?
C16A C17A H17F 109.5 . . ?
H17D C17A H17E 109.5 . . ?
H17D C17A H17F 109.5 . . ?
H17E C17A H17F 109.5 . . ?
C16B C17B H17G 109.5 . . ?
C16B C17B H17H 109.5 . . ?
C16B C17B H17I 109.5 . . ?
H17G C17B H17H 109.5 . . ?
H17G C17B H17I 109.5 . . ?
H17H C17B H17I 109.5 . . ?
C16 C18 Ir1 67.8(5) . . ?
C16 C18 C19 124.4(10) . . ?
C19 C18 Ir1 126.4(8) . . ?
C20 C18 Ir1 72.5(5) . . ?
C20 C18 C16 108.8(9) . . ?
C20 C18 C19 126.7(10) . . ?
C16A C18A Ir2 68.6(6) . . ?
C16A C18A C19A 125.4(11) . . ?
C19A C18A Ir2 126.2(8) . . ?
C20A C18A Ir2 72.6(6) . . ?
C20A C18A C16A 109.3(9) . . ?
C20A C18A C19A 125.3(12) . . ?
C16B C18B Ir3 67.6(5) . . ?
C16B C18B C19B 124.1(9) . . ?
C19B C18B Ir3 124.9(6) . . ?
C20B C18B Ir3 72.8(5) . . ?
C20B C18B C16B 109.1(8) . . ?
C20B C18B C19B 126.8(9) . . ?
C18 C19 H19A 109.5 . . ?
C18 C19 H19B 109.5 . . ?
C18 C19 H19C 109.5 . . ?
H19A C19 H19B 109.5 . . ?
H19A C19 H19C 109.5 . . ?
H19B C19 H19C 109.5 . . ?
C18A C19A H19D 109.5 . . ?
C18A C19A H19E 109.5 . . ?
C18A C19A H19F 109.5 . . ?
H19D C19A H19E 109.5 . . ?
H19D C19A H19F 109.5 . . ?
H19E C19A H19F 109.5 . . ?
C18B C19B H19G 109.5 . . ?
C18B C19B H19H 109.5 . . ?
C18B C19B H19I 109.5 . . ?
H19G C19B H19H 109.5 . . ?
H19G C19B H19I 109.5 . . ?
H19H C19B H19I 109.5 . . ?
C12 C20 Ir1 68.5(5) . . ?
C12 C20 C21 124.4(10) . . ?
C18 C20 Ir1 71.3(6) . . ?
C18 C20 C12 106.4(8) . . ?
C18 C20 C21 128.1(10) . . ?
C21 C20 Ir1 133.9(7) . . ?
C12A C20A Ir2 69.7(6) . . ?
C12A C20A C21A 125.8(10) . . ?
C18A C20A Ir2 71.4(7) . . ?
C18A C20A C12A 107.2(10) . . ?
C18A C20A C21A 126.1(10) . . ?
C21A C20A Ir2 132.8(7) . . ?
C12B C20B Ir3 68.4(5) . . ?
C12B C20B C21B 125.0(9) . . ?
C18B C20B Ir3 70.8(5) . . ?
C18B C20B C12B 107.4(8) . . ?
C18B C20B C21B 126.9(8) . . ?
C21B C20B Ir3 133.3(6) . . ?
C20 C21 H21A 109.5 . . ?
C20 C21 H21B 109.5 . . ?
C20 C21 H21C 109.5 . . ?
H21A C21 H21B 109.5 . . ?
H21A C21 H21C 109.5 . . ?
H21B C21 H21C 109.5 . . ?
C20A C21A H21D 109.5 . . ?
C20A C21A H21E 109.5 . . ?
C20A C21A H21F 109.5 . . ?
H21D C21A H21E 109.5 . . ?
H21D C21A H21F 109.5 . . ?
H21E C21A H21F 109.5 . . ?
C20B C21B H21G 109.5 . . ?
C20B C21B H21H 109.5 . . ?
C20B C21B H21I 109.5 . . ?
H21G C21B H21H 109.5 . . ?
H21G C21B H21I 109.5 . . ?
H21H C21B H21I 109.5 . . ?
C8S C7S Cl3S 119.3(8) . . ?
C8S C7S C12S 120.0(10) . . ?
C12S C7S Cl3S 120.7(8) . . ?
C7S C8S H8S 120.5 . . ?
C7S C8S C9S 119.0(10) . . ?
C9S C8S H8S 120.5 . . ?
C8S C9S H9S 119.3 . . ?
C10S C9S C8S 121.3(12) . . ?
C10S C9S H9S 119.3 . . ?
C9S C10S H10S 120.3 . . ?
C9S C10S C11S 119.4(12) . . ?
C11S C10S H10S 120.3 . . ?
C10S C11S H11S 119.7 . . ?
C12S C11S C10S 120.7(10) . . ?
C12S C11S H11S 119.7 . . ?
C7S C12S Cl4S 120.6(8) . . ?
C11S C12S Cl4S 119.6(8) . . ?
C11S C12S C7S 119.7(9) . . ?
C20S C19S Cl8S 115.0(16) . . ?
C24S C19S Cl8S 135.5(18) . . ?
C24S C19S C20S 109.4(18) . . ?
C19S C20S H20S 115.5 . . ?
C19S C20S C21S 129(2) . . ?
C21S C20S H20S 115.5 . . ?
C20S C21S H21S 124.7 . . ?
C22S C21S C20S 110.6(19) . . ?
C22S C21S H21S 124.7 . . ?
C21S C22S H22S 118.8 . . ?
C23S C22S C21S 122(2) . . ?
C23S C22S H22S 118.8 . . ?
C22S C23S H23S 119.1 . . ?
C24S C23S C22S 121.7(19) . . ?
C24S C23S H23S 119.1 . . ?
C19S C24S Cl7S 110.7(15) . . ?
C23S C24S Cl7S 122.7(17) . . ?
C23S C24S C19S 127(2) . . ?
C2S C1S Cl1S 118.0(7) . . ?
C6S C1S Cl1S 121.1(7) . . ?
C6S C1S C2S 120.9(9) . . ?
C1S C2S H2S 120.6 . . ?
C1S C2S C3S 118.9(9) . . ?
C3S C2S H2S 120.6 . . ?
C2S C3S H3S 119.9 . . ?
C4S C3S C2S 120.2(9) . . ?
C4S C3S H3S 119.9 . . ?
C3S C4S H4S 119.5 . . ?
C5S C4S C3S 121.1(10) . . ?
C5S C4S H4S 119.5 . . ?
C4S C5S H5S 120.5 . . ?
C4S C5S C6S 119.1(10) . . ?
C6S C5S H5S 120.5 . . ?
C1S C6S Cl2S 121.1(8) . . ?
C1S C6S C5S 119.8(9) . . ?
C5S C6S Cl2S 119.1(8) . . ?
C14S C13S Cl5S 120.3(10) . . ?
C14S C13S C18S 118.6(14) . . ?
C18S C13S Cl5S 121.1(11) . . ?
C13S C14S H14S 119.7 . . ?
C13S C14S C15S 120.5(13) . . ?
C15S C14S H14S 119.7 . . ?
C14S C15S H15S 119.4 . . ?
C16S C15S C14S 121.3(15) . . ?
C16S C15S H15S 119.4 . . ?
C15S C16S H16S 120.8 . . ?
C17S C16S C15S 118.3(17) . . ?
C17S C16S H16S 120.8 . . ?
C16S C17S H17S 118.7 . . ?
C16S C17S C18S 122.7(16) . . ?
C18S C17S H17S 118.7 . . ?
C13S C18S Cl6S 121.6(13) . . ?
C17S C18S Cl6S 119.9(12) . . ?
C17S C18S C13S 118.6(15) . . ?

loop_
_geom_bond_atom_site_label_1
_geom_bond_atom_site_label_2
_geom_bond_distance
_geom_bond_site_symmetry_2
_geom_bond_publ_flag
Ir1 S1 2.365(3) . ?
Ir1 N1 2.095(6) . ?
Ir1 C11 2.035(9) . ?
Ir1 C12 2.192(10) . ?
Ir1 C14 2.199(10) . ?
Ir1 C16 2.157(9) . ?
Ir1 C18 2.240(9) . ?
Ir1 C20 2.255(9) . ?
Ir2 S2 2.371(3) . ?
Ir2 N2 2.102(7) . ?
Ir2 C11A 2.027(11) . ?
Ir2 C12A 2.201(9) . ?
Ir2 C14A 2.203(9) . ?
Ir2 C16A 2.162(10) . ?
Ir2 C18A 2.233(10) . ?
Ir2 C20A 2.248(11) . ?
Ir3 S3 2.360(2) . ?
Ir3 N3 2.095(7) . ?
Ir3 C11B 2.041(9) . ?
Ir3 C12B 2.193(9) . ?
Ir3 C14B 2.203(8) . ?
Ir3 C16B 2.159(9) . ?
Ir3 C18B 2.240(9) . ?
Ir3 C20B 2.266(9) . ?
S1 C3A 1.735(9) . ?
S2 C3B 1.749(9) . ?
S3 C3 1.748(9) . ?
N1 C1 1.348(10) . ?
N1 C5 1.369(11) . ?
N2 C1A 1.334(11) . ?
N2 C5A 1.385(11) . ?
N3 C1B 1.335(11) . ?
N3 C5B 1.382(11) . ?
C1 H1 0.9500 . ?
C1 C2 1.362(12) . ?
C1A H1A 0.9500 . ?
C1A C2A 1.363(12) . ?
C1B H1B 0.9500 . ?
C1B C2B 1.386(12) . ?
C2 H2 0.9500 . ?
C2 C3 1.395(12) . ?
C2A H2A 0.9500 . ?
C2A C3A 1.398(13) . ?
C2B H2B 0.9500 . ?
C2B C3B 1.383(13) . ?
C3 C4 1.386(11) . ?
C3A C4A 1.414(13) . ?
C3B C4B 1.425(12) . ?
C4 H4 0.9500 . ?
C4 C5 1.383(11) . ?
C4A H4A 0.9500 . ?
C4A C5A 1.372(12) . ?
C4B H4B 0.9500 . ?
C4B C5B 1.376(12) . ?
C5 C6 1.470(12) . ?
C5A C6A 1.460(13) . ?
C5B C6B 1.456(12) . ?
C6 C7 1.406(12) . ?
C6 C11 1.409(12) . ?
C6A C7A 1.408(14) . ?
C6A C11A 1.422(13) . ?
C6B C7B 1.407(12) . ?
C6B C11B 1.433(13) . ?
C7 H7 0.9500 . ?
C7 C8 1.365(12) . ?
C7A H7A 0.9500 . ?
C7A C8A 1.397(14) . ?
C7B H7B 0.9500 . ?
C7B C8B 1.375(12) . ?
C8 H8 0.9500 . ?
C8 C9 1.390(13) . ?
C8A H8A 0.9500 . ?
C8A C9A 1.365(15) . ?
C8B H8B 0.9500 . ?
C8B C9B 1.386(13) . ?
C9 H9 0.9500 . ?
C9 C10 1.366(12) . ?
C9A H9A 0.9500 . ?
C9A C10A 1.369(15) . ?
C9B H9B 0.9500 . ?
C9B C10B 1.390(12) . ?
C10 H10 0.9500 . ?
C10 C11 1.397(12) . ?
C10A H10A 0.9500 . ?
C10A C11A 1.397(14) . ?
C10B H10B 0.9500 . ?
C10B C11B 1.392(11) . ?
C12 C13 1.500(14) . ?
C12 C14 1.418(13) . ?
C12 C20 1.463(13) . ?
C12A C13A 1.519(13) . ?
C12A C14A 1.426(14) . ?
C12A C20A 1.414(13) . ?
C12B C13B 1.511(12) . ?
C12B C14B 1.436(12) . ?
C12B C20B 1.442(12) . ?
C13 H13A 0.9800 . ?
C13 H13B 0.9800 . ?
C13 H13C 0.9800 . ?
C13A H13D 0.9800 . ?
C13A H13E 0.9800 . ?
C13A H13F 0.9800 . ?
C13B H13G 0.9800 . ?
C13B H13H 0.9800 . ?
C13B H13I 0.9800 . ?
C14 C15 1.494(13) . ?
C14 C16 1.416(14) . ?
C14A C15A 1.495(14) . ?
C14A C16A 1.426(14) . ?
C14B C15B 1.484(12) . ?
C14B C16B 1.457(12) . ?
C15 H15A 0.9800 . ?
C15 H15B 0.9800 . ?
C15 H15C 0.9800 . ?
C15A H15D 0.9800 . ?
C15A H15E 0.9800 . ?
C15A H15F 0.9800 . ?
C15B H15G 0.9800 . ?
C15B H15H 0.9800 . ?
C15B H15I 0.9800 . ?
C16 C17 1.531(14) . ?
C16 C18 1.441(13) . ?
C16A C17A 1.529(15) . ?
C16A C18A 1.411(15) . ?
C16B C17B 1.510(12) . ?
C16B C18B 1.465(13) . ?
C17 H17A 0.9800 . ?
C17 H17B 0.9800 . ?
C17 H17C 0.9800 . ?
C17A H17D 0.9800 . ?
C17A H17E 0.9800 . ?
C17A H17F 0.9800 . ?
C17B H17G 0.9800 . ?
C17B H17H 0.9800 . ?
C17B H17I 0.9800 . ?
C18 C19 1.509(14) . ?
C18 C20 1.394(14) . ?
C18A C19A 1.503(14) . ?
C18A C20A 1.383(15) . ?
C18B C19B 1.479(12) . ?
C18B C20B 1.407(13) . ?
C19 H19A 0.9800 . ?
C19 H19B 0.9800 . ?
C19 H19C 0.9800 . ?
C19A H19D 0.9800 . ?
C19A H19E 0.9800 . ?
C19A H19F 0.9800 . ?
C19B H19G 0.9800 . ?
C19B H19H 0.9800 . ?
C19B H19I 0.9800 . ?
C20 C21 1.488(13) . ?
C20A C21A 1.502(15) . ?
C20B C21B 1.488(12) . ?
C21 H21A 0.9800 . ?
C21 H21B 0.9800 . ?
C21 H21C 0.9800 . ?
C21A H21D 0.9800 . ?
C21A H21E 0.9800 . ?
C21A H21F 0.9800 . ?
C21B H21G 0.9800 . ?
C21B H21H 0.9800 . ?
C21B H21I 0.9800 . ?
Cl3S C7S 1.742(11) . ?
Cl4S C12S 1.738(10) . ?
C7S C8S 1.385(14) . ?
C7S C12S 1.399(13) . ?
C8S H8S 0.9500 . ?
C8S C9S 1.383(15) . ?
C9S H9S 0.9500 . ?
C9S C10S 1.372(15) . ?
C10S H10S 0.9500 . ?
C10S C11S 1.384(15) . ?
C11S H11S 0.9500 . ?
C11S C12S 1.370(13) . ?
Cl7S C24S 1.64(2) . ?
Cl8S C19S 1.695(18) . ?
C19S C20S 1.42(3) . ?
C19S C24S 1.41(2) . ?
C20S H20S 0.9500 . ?
C20S C21S 1.47(2) . ?
C21S H21S 0.9500 . ?
C21S C22S 1.40(2) . ?
C22S H22S 0.9500 . ?
C22S C23S 1.40(2) . ?
C23S H23S 0.9500 . ?
C23S C24S 1.28(2) . ?
Cl1S C1S 1.747(9) . ?
Cl2S C6S 1.736(9) . ?
C1S C2S 1.382(12) . ?
C1S C6S 1.366(12) . ?
C2S H2S 0.9500 . ?
C2S C3S 1.390(13) . ?
C3S H3S 0.9500 . ?
C3S C4S 1.368(14) . ?
C4S H4S 0.9500 . ?
C4S C5S 1.367(13) . ?
C5S H5S 0.9500 . ?
C5S C6S 1.402(13) . ?
Cl5S C13S 1.710(14) . ?
Cl6S C18S 1.715(15) . ?
C13S C14S 1.342(16) . ?
C13S C18S 1.399(17) . ?
C14S H14S 0.9500 . ?
C14S C15S 1.402(17) . ?
C15S H15S 0.9500 . ?
C15S C16S 1.354(18) . ?
C16S H16S 0.9500 . ?
C16S C17S 1.32(2) . ?
C17S H17S 0.9500 . ?
C17S C18S 1.40(2) . ?

loop_
_geom_torsion_atom_site_label_1
_geom_torsion_atom_site_label_2
_geom_torsion_atom_site_label_3
_geom_torsion_atom_site_label_4
_geom_torsion
_geom_torsion_site_symmetry_1
_geom_torsion_site_symmetry_2
_geom_torsion_site_symmetry_3
_geom_torsion_site_symmetry_4
_geom_torsion_publ_flag
Ir1 S1 C3A C2A -3.8(9) . . . . ?
Ir1 S1 C3A C4A 176.5(6) . . . . ?
Ir1 N1 C1 C2 -171.8(7) . . . . ?
Ir1 N1 C5 C4 172.5(6) . . . . ?
Ir1 N1 C5 C6 -8.7(9) . . . . ?
Ir1 C12 C14 C15 122.6(11) . . . . ?
Ir1 C12 C14 C16 -60.6(7) . . . . ?
Ir1 C12 C20 C18 61.7(7) . . . . ?
Ir1 C12 C20 C21 -129.3(9) . . . . ?
Ir1 C14 C16 C17 123.7(10) . . . . ?
Ir1 C14 C16 C18 -65.7(7) . . . . ?
Ir1 C16 C18 C19 119.9(10) . . . . ?
Ir1 C16 C18 C20 -61.2(7) . . . . ?
Ir1 C18 C20 C12 -59.8(6) . . . . ?
Ir1 C18 C20 C21 131.7(11) . . . . ?
Ir2 S2 C3B C2B -12.4(9) . . . . ?
Ir2 S2 C3B C4B 166.7(6) . . . . ?
Ir2 N2 C1A C2A 177.0(7) . . . . ?
Ir2 N2 C5A C4A -178.6(6) . . . . ?
Ir2 N2 C5A C6A -2.7(9) . . . . ?
Ir2 C12A C14A C15A 122.5(10) . . . . ?
Ir2 C12A C14A C16A -61.3(7) . . . . ?
Ir2 C12A C20A C18A 62.0(8) . . . . ?
Ir2 C12A C20A C21A -128.7(10) . . . . ?
Ir2 C14A C16A C17A 124.0(11) . . . . ?
Ir2 C14A C16A C18A -65.8(8) . . . . ?
Ir2 C16A C18A C19A 119.9(11) . . . . ?
Ir2 C16A C18A C20A -61.4(8) . . . . ?
Ir2 C18A C20A C12A -60.8(7) . . . . ?
Ir2 C18A C20A C21A 129.9(10) . . . . ?
Ir3 S3 C3 C2 2.9(9) . . . . ?
Ir3 S3 C3 C4 -177.7(6) . . . . ?
Ir3 N3 C1B C2B -179.5(6) . . . . ?
Ir3 N3 C5B C4B 179.3(6) . . . . ?
Ir3 N3 C5B C6B -2.4(9) . . . . ?
Ir3 C12B C14B C15B 119.4(10) . . . . ?
Ir3 C12B C14B C16B -59.8(6) . . . . ?
Ir3 C12B C20B C18B 60.4(6) . . . . ?
Ir3 C12B C20B C21B -128.6(9) . . . . ?
Ir3 C14B C16B C17B 127.0(9) . . . . ?
Ir3 C14B C16B C18B -65.8(6) . . . . ?
Ir3 C16B C18B C19B 118.0(9) . . . . ?
Ir3 C16B C18B C20B -61.2(6) . . . . ?
Ir3 C18B C20B C12B -58.8(6) . . . . ?
Ir3 C18B C20B C21B 130.3(9) . . . . ?
S1 C3A C4A C5A 179.0(7) . . . . ?
S2 C3B C4B C5B -177.1(7) . . . . ?
S3 C3 C4 C5 -174.2(7) . . . . ?
N1 C1 C2 C3 0.5(14) . . . . ?
N1 C5 C6 C7 -176.3(8) . . . . ?
N1 C5 C6 C11 4.1(11) . . . . ?
N2 C1A C2A C3A 0.4(14) . . . . ?
N2 C5A C6A C7A -179.8(8) . . . . ?
N2 C5A C6A C11A -1.3(11) . . . . ?
N3 C1B C2B C3B 0.5(13) . . . . ?
N3 C5B C6B C7B 179.0(7) . . . . ?
N3 C5B C6B C11B -0.1(10) . . . . ?
C1 N1 C5 C4 -3.7(12) . . . . ?
C1 N1 C5 C6 175.1(7) . . . . ?
C1 C2 C3 S3 174.4(7) . . . . ?
C1 C2 C3 C4 -5.1(13) . . . . ?
C1A N2 C5A C4A -2.0(12) . . . . ?
C1A N2 C5A C6A 173.9(8) . . . . ?
C1A C2A C3A S1 179.8(7) . . . . ?
C1A C2A C3A C4A -0.4(13) . . . . ?
C1B N3 C5B C4B -1.5(12) . . . . ?
C1B N3 C5B C6B 176.9(7) . . . . ?
C1B C2B C3B S2 176.8(7) . . . . ?
C1B C2B C3B C4B -2.2(13) . . . . ?
C2 C3 C4 C5 5.3(13) . . . . ?
C2A C3A C4A C5A -0.7(12) . . . . ?
C2B C3B C4B C5B 2.1(13) . . . . ?
C3 C4 C5 N1 -1.0(13) . . . . ?
C3 C4 C5 C6 -179.6(8) . . . . ?
C3A C4A C5A N2 2.0(13) . . . . ?
C3A C4A C5A C6A -173.3(8) . . . . ?
C3B C4B C5B N3 -0.2(12) . . . . ?
C3B C4B C5B C6B -178.4(8) . . . . ?
C4 C5 C6 C7 2.4(14) . . . . ?
C4 C5 C6 C11 -177.2(8) . . . . ?
C4A C5A C6A C7A -4.1(14) . . . . ?
C4A C5A C6A C11A 174.4(8) . . . . ?
C4B C5B C6B C7B -2.6(13) . . . . ?
C4B C5B C6B C11B 178.3(8) . . . . ?
C5 N1 C1 C2 4.0(13) . . . . ?
C5 C6 C7 C8 178.2(9) . . . . ?
C5 C6 C11 Ir1 2.5(10) . . . . ?
C5 C6 C11 C10 179.4(8) . . . . ?
C5A N2 C1A C2A 0.8(13) . . . . ?
C5A C6A C7A C8A 178.9(9) . . . . ?
C5A C6A C11A Ir2 4.8(10) . . . . ?
C5A C6A C11A C10A -178.7(8) . . . . ?
C5B N3 C1B C2B 1.3(12) . . . . ?
C5B C6B C7B C8B 179.6(8) . . . . ?
C5B C6B C11B Ir3 2.5(9) . . . . ?
C5B C6B C11B C10B 179.2(7) . . . . ?
C6 C7 C8 C9 2.3(15) . . . . ?
C6A C7A C8A C9A -2.0(15) . . . . ?
C6B C7B C8B C9B 1.1(13) . . . . ?
C7 C6 C11 Ir1 -177.1(7) . . . . ?
C7 C6 C11 C10 -0.2(13) . . . . ?
C7 C8 C9 C10 0.2(16) . . . . ?
C7A C6A C11A Ir2 -176.6(7) . . . . ?
C7A C6A C11A C10A -0.1(13) . . . . ?
C7A C8A C9A C10A 3.3(15) . . . . ?
C7B C6B C11B Ir3 -176.6(6) . . . . ?
C7B C6B C11B C10B 0.1(12) . . . . ?
C7B C8B C9B C10B 0.4(13) . . . . ?
C8 C9 C10 C11 -2.7(16) . . . . ?
C8A C9A C10A C11A -3.1(15) . . . . ?
C8B C9B C10B C11B -1.7(13) . . . . ?
C9 C10 C11 Ir1 179.1(8) . . . . ?
C9 C10 C11 C6 2.6(14) . . . . ?
C9A C10A C11A Ir2 177.4(7) . . . . ?
C9A C10A C11A C6A 1.4(13) . . . . ?
C9B C10B C11B Ir3 177.7(6) . . . . ?
C9B C10B C11B C6B 1.4(12) . . . . ?
C11 C6 C7 C8 -2.3(14) . . . . ?
C11A C6A C7A C8A 0.4(14) . . . . ?
C11B C6B C7B C8B -1.3(12) . . . . ?
C12 C14 C16 Ir1 61.5(7) . . . . ?
C12 C14 C16 C17 -174.8(9) . . . . ?
C12 C14 C16 C18 -4.2(11) . . . . ?
C12A C14A C16A Ir2 62.4(6) . . . . ?
C12A C14A C16A C17A -173.6(10) . . . . ?
C12A C14A C16A C18A -3.4(11) . . . . ?
C12B C14B C16B Ir3 60.9(6) . . . . ?
C12B C14B C16B C17B -172.2(9) . . . . ?
C12B C14B C16B C18B -4.9(10) . . . . ?
C13 C12 C14 Ir1 -122.3(10) . . . . ?
C13 C12 C14 C15 0.3(17) . . . . ?
C13 C12 C14 C16 177.1(10) . . . . ?
C13 C12 C20 Ir1 123.0(9) . . . . ?
C13 C12 C20 C18 -175.3(9) . . . . ?
C13 C12 C20 C21 -6.3(15) . . . . ?
C13A C12A C14A Ir2 -122.2(9) . . . . ?
C13A C12A C14A C15A 0.3(16) . . . . ?
C13A C12A C14A C16A 176.5(9) . . . . ?
C13A C12A C20A Ir2 123.4(9) . . . . ?
C13A C12A C20A C18A -174.6(9) . . . . ?
C13A C12A C20A C21A -5.3(16) . . . . ?
C13B C12B C14B Ir3 -120.9(9) . . . . ?
C13B C12B C14B C15B -1.5(16) . . . . ?
C13B C12B C14B C16B 179.3(9) . . . . ?
C13B C12B C20B Ir3 122.5(9) . . . . ?
C13B C12B C20B C18B -177.1(9) . . . . ?
C13B C12B C20B C21B -6.1(14) . . . . ?
C14 C12 C20 Ir1 -62.7(7) . . . . ?
C14 C12 C20 C18 -1.1(11) . . . . ?
C14 C12 C20 C21 168.0(9) . . . . ?
C14 C16 C18 Ir1 64.8(7) . . . . ?
C14 C16 C18 C19 -175.3(9) . . . . ?
C14 C16 C18 C20 3.6(11) . . . . ?
C14A C12A C20A Ir2 -62.3(7) . . . . ?
C14A C12A C20A C18A -0.3(11) . . . . ?
C14A C12A C20A C21A 169.0(9) . . . . ?
C14A C16A C18A Ir2 64.8(7) . . . . ?
C14A C16A C18A C19A -175.3(10) . . . . ?
C14A C16A C18A C20A 3.4(12) . . . . ?
C14B C12B C20B Ir3 -62.8(6) . . . . ?
C14B C12B C20B C18B -2.4(10) . . . . ?
C14B C12B C20B C21B 168.7(8) . . . . ?
C14B C16B C18B Ir3 64.8(6) . . . . ?
C14B C16B C18B C19B -177.2(8) . . . . ?
C14B C16B C18B C20B 3.6(10) . . . . ?
C15 C14 C16 Ir1 -121.5(10) . . . . ?
C15 C14 C16 C17 2.2(17) . . . . ?
C15 C14 C16 C18 172.8(9) . . . . ?
C15A C14A C16A Ir2 -121.3(10) . . . . ?
C15A C14A C16A C17A 2.6(17) . . . . ?
C15A C14A C16A C18A 172.9(10) . . . . ?
C15B C14B C16B Ir3 -118.4(9) . . . . ?
C15B C14B C16B C17B 8.6(15) . . . . ?
C15B C14B C16B C18B 175.8(8) . . . . ?
C16 C18 C20 Ir1 58.3(7) . . . . ?
C16 C18 C20 C12 -1.5(11) . . . . ?
C16 C18 C20 C21 -170.1(9) . . . . ?
C16A C18A C20A Ir2 58.9(8) . . . . ?
C16A C18A C20A C12A -1.9(12) . . . . ?
C16A C18A C20A C21A -171.1(10) . . . . ?
C16B C18B C20B Ir3 58.0(6) . . . . ?
C16B C18B C20B C12B -0.8(10) . . . . ?
C16B C18B C20B C21B -171.7(8) . . . . ?
C17 C16 C18 Ir1 -124.2(10) . . . . ?
C17 C16 C18 C19 -4.3(16) . . . . ?
C17 C16 C18 C20 174.6(9) . . . . ?
C17A C16A C18A Ir2 -124.9(12) . . . . ?
C17A C16A C18A C19A -5.0(19) . . . . ?
C17A C16A C18A C20A 173.6(10) . . . . ?
C17B C16B C18B Ir3 -127.7(9) . . . . ?
C17B C16B C18B C19B -9.8(14) . . . . ?
C17B C16B C18B C20B 171.1(8) . . . . ?
C19 C18 C20 Ir1 -122.8(11) . . . . ?
C19 C18 C20 C12 177.4(10) . . . . ?
C19 C18 C20 C21 8.9(18) . . . . ?
C19A C18A C20A Ir2 -122.4(11) . . . . ?
C19A C18A C20A C12A 176.8(10) . . . . ?
C19A C18A C20A C21A 7.5(17) . . . . ?
C19B C18B C20B Ir3 -121.1(9) . . . . ?
C19B C18B C20B C12B -180.0(9) . . . . ?
C19B C18B C20B C21B 9.2(15) . . . . ?
C20 C12 C14 Ir1 63.8(7) . . . . ?
C20 C12 C14 C15 -173.6(10) . . . . ?
C20 C12 C14 C16 3.3(11) . . . . ?
C20A C12A C14A Ir2 63.6(7) . . . . ?
C20A C12A C14A C15A -173.9(9) . . . . ?
C20A C12A C14A C16A 2.3(11) . . . . ?
C20B C12B C14B Ir3 64.4(6) . . . . ?
C20B C12B C14B C15B -176.2(9) . . . . ?
C20B C12B C14B C16B 4.6(10) . . . . ?
Cl3S C7S C8S C9S 178.1(8) . . . . ?
Cl3S C7S C12S Cl4S -0.9(11) . . . . ?
Cl3S C7S C12S C11S -178.1(7) . . . . ?
C7S C8S C9S C10S 0.9(16) . . . . ?
C8S C7S C12S Cl4S 178.8(7) . . . . ?
C8S C7S C12S C11S 1.7(14) . . . . ?
C8S C9S C10S C11S -0.2(16) . . . . ?
C9S C10S C11S C12S 0.1(16) . . . . ?
C10S C11S C12S Cl4S -178.1(8) . . . . ?
C10S C11S C12S C7S -0.9(15) . . . . ?
C12S C7S C8S C9S -1.7(15) . . . . ?
Cl8S C19S C20S C21S 173.2(14) . . . . ?
Cl8S C19S C24S Cl7S 4(2) . . . . ?
Cl8S C19S C24S C23S -177.4(13) . . . . ?
C19S C20S C21S C22S 7(2) . . . . ?
C20S C19S C24S Cl7S 179.6(12) . . . . ?
C20S C19S C24S C23S -1(2) . . . . ?
C20S C21S C22S C23S -5(2) . . . . ?
C21S C22S C23S C24S 1(2) . . . . ?
C22S C23S C24S Cl7S -178.5(12) . . . . ?
C22S C23S C24S C19S 3(3) . . . . ?
C24S C19S C20S C21S -4(2) . . . . ?
Cl1S C1S C2S C3S 180.0(7) . . . . ?
Cl1S C1S C6S Cl2S 0.4(12) . . . . ?
Cl1S C1S C6S C5S 177.9(7) . . . . ?
C1S C2S C3S C4S 1.9(15) . . . . ?
C2S C1S C6S Cl2S -178.2(7) . . . . ?
C2S C1S C6S C5S -0.7(14) . . . . ?
C2S C3S C4S C5S -0.2(15) . . . . ?
C3S C4S C5S C6S -2.0(14) . . . . ?
C4S C5S C6S Cl2S 179.9(7) . . . . ?
C4S C5S C6S C1S 2.4(14) . . . . ?
C6S C1S C2S C3S -1.5(14) . . . . ?
Cl5S C13S C14S C15S 179.1(8) . . . . ?
Cl5S C13S C18S Cl6S 0.8(15) . . . . ?
Cl5S C13S C18S C17S -179.4(11) . . . . ?
C13S C14S C15S C16S -0.6(18) . . . . ?
C14S C13S C18S Cl6S -179.5(9) . . . . ?
C14S C13S C18S C17S 0.2(19) . . . . ?
C14S C15S C16S C17S 2(2) . . . . ?
C15S C16S C17S C18S -3(3) . . . . ?
C16S C17S C18S Cl6S -178.8(13) . . . . ?
C16S C17S C18S C13S 1(2) . . . . ?
C18S C13S C14S C15S -0.6(17) . . . . ?

loop_
_smtbx_masks_void_nr
_smtbx_masks_void_average_x
_smtbx_masks_void_average_y
_smtbx_masks_void_average_z
_smtbx_masks_void_volume
_smtbx_masks_void_count_electrons
_smtbx_masks_void_content
1 0.000 0.500 -0.775 1364.3 412.6 '6 C6H4Cl2'
2 0.169 0.078 0.280 8.0 0.0 ?
3 0.169 0.922 0.780 8.0 0.0 ?
4 0.331 0.422 0.720 8.0 0.0 ?
5 0.331 0.578 0.220 8.0 0.0 ?
6 0.500 0.000 -0.391 1364.3 412.6 '6 C6H4Cl2'
7 0.669 0.422 0.780 8.0 0.0 ?
8 0.669 0.578 0.280 8.0 0.0 ?
9 0.831 0.078 0.220 8.0 0.0 ?
10 0.831 0.922 0.720 8.0 0.0 ?
